data_7134889
loop_
_publ_author_name
'Becker, Jens-Georg'
'Sundaresan, Sriram'
'Carrella, Luca M.'
'Rentschler, Eva'

_publ_section_title
;
 Chirality without compromise: identical spin crossover behavior between
 the racemate and the enantiopure Fe(II) complexes.
;
_journal_issue 71
_journal_name_full 'Chemical communications (Cambridge, England)'
_journal_page_first 13389
_journal_page_last 13392
_journal_paper_doi 10.1039/d5cc03779d
_journal_volume 61
_journal_year 2025
_chemical_formula_moiety 'C28 H29 B2 Fe N7 O, 0.5(C2 H3 N)'
_chemical_formula_sum 'C29 H30.5 B2 Fe N7.5 O'
_chemical_formula_weight 577.58
_space_group_crystal_system monoclinic
_space_group_IT_number 14
_space_group_name_Hall '-P 2yn'
_space_group_name_H-M_alt 'P 1 21/n 1'
_atom_sites_solution_hydrogens geom
_audit_creation_date 2024-11-20
_audit_creation_method
;
Olex2 1.5
(compiled 2024.02.16 svn.r378c4104 for OlexSys, GUI svn.r6928)
;
_audit_update_record
;
2025-06-26 deposited with the CCDC.	2025-07-24 downloaded from the CCDC.
;
_cell_angle_alpha 90
_cell_angle_beta 95.936(3)
_cell_angle_gamma 90
_cell_formula_units_Z 4
_cell_length_a 12.4656(4)
_cell_length_b 17.4511(5)
_cell_length_c 13.1482(4)
_cell_measurement_reflns_used 25959
_cell_measurement_temperature 90
_cell_measurement_theta_max 32.15
_cell_measurement_theta_min 2.14
_cell_volume 2844.90(15)
_computing_cell_refinement
;
X-Area Recipe 2.0.2 (STOE, 2024)
;
_computing_data_collection
;
X-Area Pilatus3_SV 1.31.194.0 (STOE, 2023)
;
_computing_data_reduction
;
X-Area Integrate 2.5.18.0 (STOE, 2024)
X-Area LANA 2.8.4 (STOE, 2024)
;
_computing_molecular_graphics 'Olex2 1.5 (Dolomanov et al., 2009)'
_computing_publication_material 'Olex2 1.5 (Dolomanov et al., 2009)'
_computing_structure_refinement 'SHELXL 2018/3 (Sheldrick, 2015)'
_computing_structure_solution 'SHELXT 2018/2 (Sheldrick, 2018)'
_diffrn_ambient_temperature 90.00
_diffrn_detector_area_resol_mean 13.33
_diffrn_measured_fraction_theta_full 0.999
_diffrn_measured_fraction_theta_max 0.836
_diffrn_measurement_details
;
 1330 frames, detector distance = 60 mm
;
_diffrn_measurement_device 'Eulerian 4-circle diffractometer'
_diffrn_measurement_device_type 'STOE STADIVARI'
_diffrn_measurement_method 'rotation method, \w scans'
_diffrn_radiation_type MoK\a
_diffrn_radiation_wavelength 0.71073
_diffrn_reflns_av_R_equivalents 0.0495
_diffrn_reflns_av_unetI/netI 0.0342
_diffrn_reflns_Laue_measured_fraction_full 0.999
_diffrn_reflns_Laue_measured_fraction_max 0.836
_diffrn_reflns_limit_h_max 16
_diffrn_reflns_limit_h_min -18
_diffrn_reflns_limit_k_max 26
_diffrn_reflns_limit_k_min -21
_diffrn_reflns_limit_l_max 19
_diffrn_reflns_limit_l_min -18
_diffrn_reflns_number 28641
_diffrn_reflns_point_group_measured_fraction_full 0.999
_diffrn_reflns_point_group_measured_fraction_max 0.836
_diffrn_reflns_theta_full 25.242
_diffrn_reflns_theta_max 32.811
_diffrn_reflns_theta_min 2.378
_exptl_absorpt_coefficient_mu 0.567
_exptl_absorpt_correction_T_max 0.9446
_exptl_absorpt_correction_T_min 0.5489
_exptl_absorpt_correction_type multi-scan
_exptl_absorpt_process_details
;
STOE X-Red32, absorption correction by Gaussian integration, analogous to
P. Coppens in: F. R. Ahmed (Editor), "Crystallographic Computing", Munksgaard,
Copenhagen (1970), 255 - 270. Afterwards scaling of reflection intensities was
performed within STOE LANA. J. Koziskova, F. Hahn, J. Richter, J. Kozisek, Acta
Chimica Slovaca, vol. 9, no. 2, 2016, pp. 136 - 140.
Finally a spherical absorption correction was done within STOE LANA.
;
_exptl_crystal_colour red
_exptl_crystal_colour_primary red
_exptl_crystal_density_diffrn 1.349
_exptl_crystal_density_method 'not measured'
_exptl_crystal_description block
_exptl_crystal_F_000 1204
_exptl_crystal_size_max 0.37
_exptl_crystal_size_mid 0.243
_exptl_crystal_size_min 0.16
_exptl_crystal_size_rad 0.140
_refine_diff_density_max 0.687
_refine_diff_density_min -0.962
_refine_diff_density_rms 0.075
_refine_ls_extinction_method none
_refine_ls_goodness_of_fit_ref 1.184
_refine_ls_hydrogen_treatment constr
_refine_ls_matrix_type full
_refine_ls_number_parameters 559
_refine_ls_number_reflns 8825
_refine_ls_number_restraints 150
_refine_ls_restrained_S_all 1.181
_refine_ls_R_factor_all 0.0934
_refine_ls_R_factor_gt 0.0845
_refine_ls_shift/su_max 0.001
_refine_ls_shift/su_mean 0.000
_refine_ls_structure_factor_coef Fsqd
_refine_ls_weighting_details 'w=1/[\s^2^(Fo^2^)+(0.0574P)^2^+4.6673P] where P=(Fo^2^+2Fc^2^)/3'
_refine_ls_weighting_scheme calc
_refine_ls_wR_factor_gt 0.2025
_refine_ls_wR_factor_ref 0.2079
_reflns_Friedel_coverage 0.000
_reflns_number_gt 7594
_reflns_number_total 8825
_reflns_threshold_expression 'I > 2\s(I)'
_cod_data_source_file d5cc03779d2.cif
_cod_data_source_block jgb-mh-010-002_90k_3d
_cod_depositor_comments 'Adding full bibliography for 7134889--7134894.cif.'
_cod_original_formula_sum 'C29 H30.50 B2 Fe N7.50 O'
_cod_database_code 7134889
_shelx_shelxl_version_number 2018/3
_shelx_space_group_comment
;
The symmetry employed for this shelxl refinement is uniquely defined
by the following loop, which should always be used as a source of
symmetry information in preference to the above space-group names.
They are only intended as comments.
;
_olex2_refinement_description
;
1. Fixed Uiso
 At 1.2 times of:
  All C(H) groups, All C(H,H) groups, All C(H,H,H,H) groups
 At 1.5 times of:
  All B(H,H,H) groups, All C(H,H,H) groups
2. Restrained distances
 N8-C29 = N8A-C29A
 1.14 with sigma of 0.01
 C29-C30 = C29A-C30A
 1.48 with sigma of 0.01
 N8-C30 = N8A-C30A
 2.62 with sigma of 0.01
3. Uiso/Uaniso restraints and constraints
N8 \\sim C29 \\sim C30A \\sim C30 \\sim C29A \\sim N8A: within 1.7A with sigma
of 0.02 and sigma for terminal atoms of 0.04 within 1.7A
Uanis(C5A) \\sim Ueq, Uanis(C5) \\sim Ueq, Uanis(C6A) \\sim Ueq, Uanis(C7A)
\\sim Ueq, Uanis(C2A) \\sim Ueq: with sigma of 0.01 and sigma for terminal
atoms of 0.02
Uanis(N4A) \\sim Ueq, Uanis(N4) \\sim Ueq, Uanis(C20A) \\sim Ueq, Uanis(C20)
\\sim Ueq, Uanis(C19A) \\sim Ueq, Uanis(C19) \\sim Ueq, Uanis(C18) \\sim Ueq,
Uanis(C18A) \\sim Ueq, Uanis(C17) \\sim Ueq, Uanis(C17A) \\sim Ueq, Uanis(C16)
\\sim Ueq, Uanis(C16A) \\sim Ueq: with sigma of 0.01 and sigma for terminal
atoms of 0.02
Uanis(N8) = Uanis(N8A)
Uanis(C30) = Uanis(C30A)
Uanis(C29) = Uanis(C29A)
4. Others
 Sof(C1A)=Sof(H1A)=Sof(C2A)=Sof(C3A)=Sof(H3A)=Sof(C4A)=Sof(H4A)=Sof(C5A)=
 Sof(H5A)=Sof(C6A)=Sof(H6A)=Sof(C7A)=Sof(C8A)=Sof(H8A)=Sof(C9A)=Sof(H9A)=
 Sof(C10A)=1-FVAR(1)
 Sof(C1)=Sof(H1)=Sof(C2)=Sof(C3)=Sof(H3)=Sof(C4)=Sof(H4)=Sof(C5)=Sof(H5)=
 Sof(C6)=Sof(H6)=Sof(C7)=Sof(C8)=Sof(H8)=Sof(C9)=Sof(H9)=Sof(C10)=FVAR(1)
 Sof(C13A)=Sof(H13A)=Sof(C14A)=Sof(H14D)=Sof(H14E)=Sof(H14F)=1-FVAR(2)
 Sof(C13)=Sof(H13)=Sof(C14)=Sof(H14A)=Sof(H14B)=Sof(H14C)=FVAR(2)
 Sof(H15C)=Sof(H15D)=Sof(C16A)=Sof(C17A)=Sof(H17A)=Sof(C18A)=Sof(H18A)=
 Sof(C19A)=Sof(H19A)=Sof(C20A)=Sof(H20A)=Sof(N4A)=1-FVAR(3)
 Sof(H15A)=Sof(H15B)=Sof(C16)=Sof(C17)=Sof(H17)=Sof(C18)=Sof(H18)=Sof(C19)=
 Sof(H19)=Sof(C20)=Sof(H20)=Sof(N4)=FVAR(3)
 Fixed Sof: N8(0.25) C29(0.25) C30(0.25) H30A(0.25) H30B(0.25) H30C(0.25)
 N8A(0.25) C29A(0.25) C30A(0.25) H30D(0.25) H30E(0.25) H30F(0.25)
5.a Ternary CH refined with riding coordinates:
 C13(H13), C13A(H13A)
5.b Secondary CH2 refined with riding coordinates:
 C15(H15A,H15B), C15(H15C,H15D), C21(H21A,H21B)
5.c Aromatic/amide H refined with riding coordinates:
 C1(H1), C3(H3), C4(H4), C5(H5), C6(H6), C8(H8), C9(H9), C1A(H1A), C3A(H3A),
 C4A(H4A), C5A(H5A), C6A(H6A), C8A(H8A), C9A(H9A), C17(H17), C18(H18), C19(H19),
  C20(H20), C17A(H17A), C18A(H18A), C19A(H19A), C20A(H20A), C23(H23), C24(H24),
 C25(H25), C26(H26)
5.d Idealised Me refined as rotating group:
 C14(H14A,H14B,H14C), C14A(H14D,H14E,H14F), B1(H1B,H1C,H1D), B2(H2A,H2B,H2C),
 C30(H30A,H30B,H30C), C30A(H30D,H30E,H30F)
;
_olex2_submission_special_instructions 'No special instructions were received'

loop_
_space_group_symop_operation_xyz
'x, y, z'
'-x+1/2, y+1/2, -z+1/2'
'-x, -y, -z'
'x-1/2, -y-1/2, z-1/2'

loop_
_atom_site_label
_atom_site_type_symbol
_atom_site_fract_x
_atom_site_fract_y
_atom_site_fract_z
_atom_site_U_iso_or_equiv
_atom_site_adp_type
_atom_site_occupancy
_atom_site_site_symmetry_order
_atom_site_calc_flag
_atom_site_refinement_flags_posn
_atom_site_refinement_flags_adp
_atom_site_refinement_flags_occupancy
_atom_site_disorder_assembly
_atom_site_disorder_group
Fe1 Fe 0.42006(4) 0.67306(3) 0.48299(3) 0.03902(14) Uani 1 1 d . . . . .
O1 O 0.32606(19) 0.58585(16) 0.20331(17) 0.0473(6) Uani 1 1 d . . . . .
N1 N 0.4638(2) 0.54980(16) 0.3143(2) 0.0438(6) Uani 1 1 d . . . . .
N2 N 0.4119(2) 0.61240(15) 0.3529(2) 0.0392(5) Uani 1 1 d . . . . .
N3 N 0.2855(2) 0.72701(16) 0.4055(2) 0.0388(5) Uani 1 1 d . . . . .
N5 N 0.3049(2) 0.60619(14) 0.53128(19) 0.0369(5) Uani 1 1 d . . . . .
N6 N 0.5505(3) 0.62397(18) 0.5462(2) 0.0498(7) Uani 1 1 d . . . . .
N7 N 0.4115(2) 0.73885(16) 0.6052(2) 0.0417(6) Uani 1 1 d . . . . .
C1 C 0.3864(4) 0.4696(3) 0.0642(4) 0.0331(9) Uani 0.695(5) 1 d . . P A 1
H1 H 0.331126 0.505326 0.042928 0.040 Uiso 0.695(5) 1 calc R U P A 1
C2 C 0.4140(4) 0.4118(3) -0.0040(4) 0.0349(10) Uani 0.695(5) 1 d . . P A 1
C3 C 0.3602(4) 0.4040(3) -0.1046(3) 0.0434(11) Uani 0.695(5) 1 d . . P A 1
H3 H 0.303417 0.438345 -0.126943 0.052 Uiso 0.695(5) 1 calc R U P A 1
C4 C 0.3885(5) 0.3488(4) -0.1688(4) 0.0488(13) Uani 0.695(5) 1 d . . P A 1
H4 H 0.350861 0.344256 -0.235186 0.059 Uiso 0.695(5) 1 calc R U P A 1
C5 C 0.4743(6) 0.2974(5) -0.1377(5) 0.0467(14) Uani 0.695(5) 1 d . U P A 1
H5 H 0.495096 0.259760 -0.183961 0.056 Uiso 0.695(5) 1 calc R U P A 1
C6 C 0.5271(4) 0.3022(4) -0.0411(4) 0.0433(11) Uani 0.695(5) 1 d . . P A 1
H6 H 0.583884 0.267396 -0.020655 0.052 Uiso 0.695(5) 1 calc R U P A 1
C7 C 0.4979(5) 0.3581(4) 0.0282(5) 0.0372(13) Uani 0.695(5) 1 d . . P A 1
C8 C 0.5466(3) 0.3630(3) 0.1309(3) 0.0392(10) Uani 0.695(5) 1 d . . P A 1
H8 H 0.600078 0.326557 0.154664 0.047 Uiso 0.695(5) 1 calc R U P A 1
C9 C 0.5185(3) 0.4183(3) 0.1957(3) 0.0363(9) Uani 0.695(5) 1 d . . P A 1
H9 H 0.551524 0.420001 0.264050 0.044 Uiso 0.695(5) 1 calc R U P A 1
C10 C 0.4391(4) 0.4741(3) 0.1608(4) 0.0306(8) Uani 0.695(5) 1 d . . P A 1
C1A C 0.4696(8) 0.4274(6) 0.1372(9) 0.038(2) Uani 0.305(5) 1 d . . P A 2
H1A H 0.510854 0.419724 0.201298 0.046 Uiso 0.305(5) 1 calc R U P A 2
C2A C 0.4796(12) 0.3771(8) 0.0518(13) 0.039(3) Uani 0.305(5) 1 d . U P A 2
C3A C 0.5542(8) 0.3149(7) 0.0656(10) 0.047(3) Uani 0.305(5) 1 d . . P A 2
H3A H 0.593698 0.306246 0.130361 0.056 Uiso 0.305(5) 1 calc R U P A 2
C4A C 0.5682(11) 0.2683(9) -0.0147(12) 0.052(3) Uani 0.305(5) 1 d . . P A 2
H4A H 0.620031 0.228257 -0.007267 0.062 Uiso 0.305(5) 1 calc R U P A 2
C5A C 0.5071(14) 0.2793(11) -0.1071(15) 0.054(4) Uani 0.305(5) 1 d . U P A 2
H5A H 0.516307 0.244564 -0.161155 0.065 Uiso 0.305(5) 1 calc R U P A 2
C6A C 0.4329(13) 0.3383(8) -0.1256(11) 0.048(3) Uani 0.305(5) 1 d . U P A 2
H6A H 0.394316 0.345203 -0.191086 0.058 Uiso 0.305(5) 1 calc R U P A 2
C7A C 0.4163(11) 0.3891(8) -0.0406(11) 0.042(3) Uani 0.305(5) 1 d . U P A 2
C8A C 0.3459(10) 0.4494(7) -0.0495(8) 0.047(3) Uani 0.305(5) 1 d . . P A 2
H8A H 0.303497 0.457680 -0.112864 0.056 Uiso 0.305(5) 1 calc R U P A 2
C9A C 0.3349(9) 0.4981(6) 0.0300(8) 0.038(2) Uani 0.305(5) 1 d . . P A 2
H9A H 0.284906 0.539305 0.022943 0.046 Uiso 0.305(5) 1 calc R U P A 2
C10A C 0.3990(9) 0.4857(6) 0.1222(10) 0.033(2) Uani 0.305(5) 1 d . . P A 2
C11 C 0.4111(3) 0.5363(2) 0.2273(3) 0.0461(7) Uani 1 1 d . . . . .
C12 C 0.3326(3) 0.6312(2) 0.2862(2) 0.0452(8) Uani 1 1 d . . . . .
C13 C 0.2428(4) 0.6821(4) 0.3069(4) 0.0357(14) Uani 0.619(13) 1 d . . P B 1
H13 H 0.179575 0.650134 0.321571 0.043 Uiso 0.619(13) 1 calc R U P B 1
C14 C 0.2106(7) 0.7321(4) 0.2150(5) 0.0458(17) Uani 0.619(13) 1 d . . P B 1
H14A H 0.151956 0.766335 0.229950 0.069 Uiso 0.619(13) 1 calc R U P B 1
H14B H 0.186324 0.699755 0.156151 0.069 Uiso 0.619(13) 1 calc R U P B 1
H14C H 0.272774 0.762656 0.199248 0.069 Uiso 0.619(13) 1 calc R U P B 1
C13A C 0.2806(7) 0.7139(5) 0.2891(6) 0.032(2) Uani 0.381(13) 1 d . . P B 2
H13A H 0.324237 0.752932 0.255802 0.039 Uiso 0.381(13) 1 calc R U P B 2
C14A C 0.1648(8) 0.7098(8) 0.2374(9) 0.050(3) Uani 0.381(13) 1 d . . P B 2
H14D H 0.124707 0.670559 0.270999 0.074 Uiso 0.381(13) 1 calc R U P B 2
H14E H 0.165994 0.696696 0.165069 0.074 Uiso 0.381(13) 1 calc R U P B 2
H14F H 0.129603 0.759661 0.243065 0.074 Uiso 0.381(13) 1 calc R U P B 2
C15 C 0.3164(3) 0.8090(2) 0.4023(3) 0.0457(7) Uani 1 1 d . . . . .
H15A H 0.298720 0.832766 0.466900 0.055 Uiso 0.39(3) 1 calc R U P C 1
H15B H 0.269331 0.833337 0.346214 0.055 Uiso 0.39(3) 1 calc R U P C 1
H15C H 0.311632 0.833835 0.469403 0.055 Uiso 0.61(3) 1 calc R U P C 2
H15D H 0.269547 0.836900 0.349342 0.055 Uiso 0.61(3) 1 calc R U P C 2
C16 C 0.4356(12) 0.8310(10) 0.3878(13) 0.036(3) Uani 0.39(3) 1 d . U P C 1
C17 C 0.4705(10) 0.8952(10) 0.3469(13) 0.046(3) Uani 0.39(3) 1 d . U P C 1
H17 H 0.421486 0.935394 0.326656 0.055 Uiso 0.39(3) 1 calc R U P C 1
C18 C 0.5784(10) 0.9024(11) 0.3344(12) 0.053(3) Uani 0.39(3) 1 d . U P C 1
H18 H 0.604904 0.948114 0.306811 0.063 Uiso 0.39(3) 1 calc R U P C 1
C19 C 0.6456(15) 0.8444(12) 0.3614(15) 0.058(4) Uani 0.39(3) 1 d . U P C 1
H19 H 0.719908 0.848992 0.352358 0.069 Uiso 0.39(3) 1 calc R U P C 1
C20 C 0.6083(13) 0.7783(10) 0.4021(14) 0.041(3) Uani 0.39(3) 1 d . U P C 1
H20 H 0.657027 0.737430 0.419737 0.049 Uiso 0.39(3) 1 calc R U P C 1
N4 N 0.5038(16) 0.7706(9) 0.4175(16) 0.032(2) Uani 0.39(3) 1 d . U P C 1
C16A C 0.4301(9) 0.8067(7) 0.3767(8) 0.0376(18) Uani 0.61(3) 1 d . U P C 2
C17A C 0.4709(7) 0.8668(8) 0.3220(7) 0.050(2) Uani 0.61(3) 1 d . U P C 2
H17A H 0.424474 0.905814 0.292505 0.060 Uiso 0.61(3) 1 calc R U P C 2
C18A C 0.5815(7) 0.8686(8) 0.3116(7) 0.057(3) Uani 0.61(3) 1 d . U P C 2
H18A H 0.611252 0.908446 0.274194 0.068 Uiso 0.61(3) 1 calc R U P C 2
C19A C 0.6458(9) 0.8120(9) 0.3561(9) 0.056(3) Uani 0.61(3) 1 d . U P C 2
H19A H 0.721417 0.813575 0.352256 0.067 Uiso 0.61(3) 1 calc R U P C 2
C20A C 0.6005(9) 0.7518(8) 0.4075(9) 0.043(2) Uani 0.61(3) 1 d . U P C 2
H20A H 0.645774 0.711870 0.436114 0.052 Uiso 0.61(3) 1 calc R U P C 2
N4A N 0.4935(10) 0.7493(7) 0.4172(10) 0.0331(16) Uani 0.61(3) 1 d . U P C 2
C21 C 0.1966(2) 0.71441(17) 0.4699(3) 0.0396(6) Uani 1 1 d . . . . .
H21A H 0.126392 0.721169 0.428372 0.048 Uiso 1 1 calc R U . . .
H21B H 0.201316 0.752418 0.526114 0.048 Uiso 1 1 calc R U . . .
C22 C 0.2042(2) 0.63442(18) 0.5138(3) 0.0401(6) Uani 1 1 d . . . . .
C23 C 0.1142(3) 0.5946(2) 0.5390(3) 0.0504(8) Uani 1 1 d . . . . .
H23 H 0.043905 0.615377 0.524382 0.061 Uiso 1 1 calc R U . . .
C24 C 0.1296(3) 0.5235(2) 0.5862(3) 0.0529(9) Uani 1 1 d . . . . .
H24 H 0.069827 0.495105 0.605279 0.064 Uiso 1 1 calc R U . . .
C25 C 0.2327(3) 0.4948(2) 0.6047(3) 0.0517(8) Uani 1 1 d . . . . .
H25 H 0.245149 0.446723 0.637842 0.062 Uiso 1 1 calc R U . . .
C26 C 0.3177(3) 0.53667(19) 0.5746(2) 0.0440(7) Uani 1 1 d . . . . .
H26 H 0.388177 0.515492 0.584830 0.053 Uiso 1 1 calc R U . . .
C27 C 0.6309(3) 0.6024(2) 0.5849(3) 0.0502(8) Uani 1 1 d . . . . .
C28 C 0.4055(3) 0.7793(2) 0.6743(3) 0.0455(7) Uani 1 1 d . . . . .
B1 B 0.7450(4) 0.5758(3) 0.6427(3) 0.0536(10) Uani 1 1 d . . . . .
H1B H 0.815100 0.614310 0.614768 0.080 Uiso 1 1 calc R U . . .
H1C H 0.760769 0.510383 0.623435 0.080 Uiso 1 1 calc R U . . .
H1D H 0.743439 0.583090 0.732498 0.080 Uiso 1 1 calc R U . . .
B2 B 0.3961(5) 0.8369(3) 0.7670(4) 0.0693(14) Uani 1 1 d . . . . .
H2A H 0.376251 0.899530 0.734499 0.104 Uiso 1 1 calc R U . . .
H2B H 0.479256 0.838005 0.820391 0.104 Uiso 1 1 calc R U . . .
H2C H 0.325911 0.816213 0.815386 0.104 Uiso 1 1 calc R U . . .
N8 N 0.445(2) 1.048(4) 0.402(6) 0.167(10) Uani 0.25 1 d D U P D 1
C29 C 0.5316(17) 1.0349(13) 0.4374(18) 0.080(4) Uani 0.25 1 d D U P D 1
C30 C 0.6302(19) 0.9983(15) 0.487(2) 0.074(5) Uani 0.25 1 d D U P D 1
H30A H 0.693360 1.019284 0.458073 0.112 Uiso 0.25 1 calc R U P D 1
H30B H 0.626497 0.942899 0.475195 0.112 Uiso 0.25 1 calc R U P D 1
H30C H 0.636199 1.008531 0.560660 0.112 Uiso 0.25 1 calc R U P D 1
N8A N 0.548(3) 0.934(5) 0.598(5) 0.167(10) Uani 0.25 1 d D U P E 2
C29A C 0.5931(16) 0.9723(12) 0.5437(17) 0.080(4) Uani 0.25 1 d D U P E 2
C30A C 0.606(2) 1.0269(14) 0.4593(18) 0.074(5) Uani 0.25 1 d D U P E 2
H30D H 0.535940 1.034170 0.418792 0.112 Uiso 0.25 1 calc R U P E 2
H30E H 0.657907 1.006445 0.415514 0.112 Uiso 0.25 1 calc R U P E 2
H30F H 0.631559 1.076198 0.487938 0.112 Uiso 0.25 1 calc R U P E 2

loop_
_atom_site_aniso_label
_atom_site_aniso_U_11
_atom_site_aniso_U_22
_atom_site_aniso_U_33
_atom_site_aniso_U_23
_atom_site_aniso_U_13
_atom_site_aniso_U_12
Fe1 0.0400(2) 0.0411(2) 0.0364(2) -0.00703(18) 0.00592(17) 0.00912(18)
O1 0.0449(12) 0.0599(15) 0.0369(11) -0.0116(10) 0.0028(9) -0.0056(11)
N1 0.0371(13) 0.0386(13) 0.0580(16) -0.0021(12) 0.0158(12) 0.0050(11)
N2 0.0330(12) 0.0395(13) 0.0444(13) -0.0029(11) 0.0002(10) 0.0110(10)
N3 0.0353(12) 0.0426(14) 0.0379(12) -0.0025(10) 0.0009(10) 0.0142(10)
N5 0.0383(12) 0.0331(12) 0.0385(12) -0.0057(10) 0.0000(10) 0.0093(10)
N6 0.0672(19) 0.0440(15) 0.0371(13) -0.0100(12) -0.0002(13) 0.0054(14)
N7 0.0382(13) 0.0362(13) 0.0522(15) 0.0025(11) 0.0111(11) 0.0077(10)
C1 0.031(2) 0.041(2) 0.026(2) 0.0027(18) -0.0011(15) -0.0084(18)
C2 0.034(2) 0.045(3) 0.026(2) 0.0013(19) 0.0037(17) -0.014(2)
C3 0.045(2) 0.056(3) 0.0281(19) 0.0016(19) -0.0012(17) -0.014(2)
C4 0.050(3) 0.066(3) 0.031(2) -0.002(2) 0.005(2) -0.016(3)
C5 0.048(3) 0.059(4) 0.035(3) -0.013(3) 0.014(2) -0.011(3)
C6 0.037(2) 0.055(3) 0.040(3) -0.014(2) 0.0129(19) -0.011(2)
C7 0.027(2) 0.048(4) 0.038(3) -0.009(2) 0.0094(19) -0.008(2)
C8 0.0304(19) 0.047(2) 0.040(2) -0.0059(18) 0.0026(16) -0.0002(17)
C9 0.0308(19) 0.044(2) 0.0329(19) -0.0067(17) -0.0038(16) 0.0030(17)
C10 0.0272(19) 0.039(2) 0.0255(19) -0.0021(17) 0.0021(16) -0.0043(17)
C1A 0.030(4) 0.038(5) 0.047(6) -0.001(4) 0.007(4) -0.007(4)
C2A 0.032(5) 0.033(6) 0.056(7) -0.003(5) 0.021(5) -0.009(4)
C3A 0.031(5) 0.043(6) 0.068(7) -0.015(5) 0.013(5) -0.003(4)
C4A 0.040(6) 0.050(7) 0.068(8) -0.015(6) 0.021(6) -0.012(6)
C5A 0.048(7) 0.057(7) 0.059(8) -0.006(6) 0.018(6) -0.006(6)
C6A 0.050(6) 0.049(6) 0.047(6) 0.005(5) 0.016(5) -0.014(5)
C7A 0.047(5) 0.042(6) 0.043(6) -0.002(5) 0.020(5) -0.019(4)
C8A 0.058(7) 0.049(6) 0.034(5) -0.004(4) 0.006(4) -0.018(5)
C9A 0.045(6) 0.034(5) 0.036(5) 0.001(4) -0.001(4) -0.007(4)
C10A 0.029(5) 0.042(5) 0.027(5) 0.003(4) -0.005(4) -0.011(4)
C11 0.0484(18) 0.0395(16) 0.0542(19) -0.0058(14) 0.0235(15) -0.0051(13)
C12 0.0413(16) 0.057(2) 0.0358(14) -0.0097(14) -0.0050(12) 0.0145(14)
C13 0.029(2) 0.041(3) 0.035(2) 0.005(2) -0.0027(18) -0.002(2)
C14 0.046(4) 0.046(3) 0.043(3) 0.008(2) -0.004(3) 0.009(3)
C13A 0.026(4) 0.031(4) 0.039(4) 0.003(3) -0.001(3) -0.001(3)
C14A 0.024(4) 0.072(7) 0.051(5) 0.008(5) -0.006(4) 0.000(4)
C15 0.0331(14) 0.0497(18) 0.0551(19) 0.0168(15) 0.0079(13) 0.0059(13)
C16 0.025(4) 0.034(6) 0.048(5) 0.006(5) -0.003(3) 0.003(4)
C17 0.041(4) 0.043(6) 0.051(6) 0.010(5) -0.001(4) -0.004(4)
C18 0.041(5) 0.053(7) 0.062(6) 0.010(5) 0.000(4) -0.014(5)
C19 0.040(5) 0.063(7) 0.070(7) 0.000(7) 0.005(4) -0.007(6)
C20 0.029(5) 0.044(6) 0.050(5) 0.000(6) 0.000(4) 0.005(5)
N4 0.031(4) 0.030(6) 0.035(4) -0.002(5) 0.004(3) -0.007(4)
C16A 0.042(3) 0.034(4) 0.036(3) 0.004(3) 0.003(2) -0.006(3)
C17A 0.050(3) 0.055(5) 0.044(4) 0.005(3) -0.001(3) -0.009(4)
C18A 0.051(4) 0.066(6) 0.054(4) 0.010(4) 0.007(3) -0.023(4)
C19A 0.037(3) 0.074(6) 0.058(4) 0.010(5) 0.006(3) -0.014(4)
C20A 0.034(3) 0.053(5) 0.043(3) 0.003(4) 0.007(2) -0.007(4)
N4A 0.028(3) 0.037(4) 0.035(2) -0.005(4) 0.0046(19) -0.005(3)
C21 0.0284(12) 0.0328(14) 0.0569(18) 0.0023(13) 0.0008(12) 0.0061(11)
C22 0.0341(14) 0.0334(14) 0.0512(17) -0.0034(12) -0.0026(12) 0.0038(11)
C23 0.0422(17) 0.0414(17) 0.067(2) 0.0006(16) 0.0009(15) -0.0023(14)
C24 0.061(2) 0.0383(17) 0.060(2) -0.0029(15) 0.0096(17) -0.0107(16)
C25 0.073(2) 0.0349(16) 0.0466(18) 0.0002(14) 0.0049(16) 0.0051(16)
C26 0.0520(18) 0.0363(15) 0.0424(16) -0.0016(12) -0.0009(13) 0.0140(13)
C27 0.070(2) 0.0429(17) 0.0372(15) -0.0115(14) 0.0051(15) -0.0014(17)
C28 0.0436(17) 0.0429(17) 0.0503(18) 0.0013(14) 0.0069(14) 0.0072(14)
B1 0.054(2) 0.066(3) 0.0399(18) -0.0045(18) 0.0007(16) -0.004(2)
B2 0.089(4) 0.065(3) 0.055(3) -0.017(2) 0.009(2) 0.007(3)
N8 0.159(15) 0.15(3) 0.195(16) -0.039(17) 0.044(13) -0.020(14)
C29 0.068(8) 0.084(9) 0.092(10) -0.032(8) 0.023(7) -0.035(7)
C30 0.084(11) 0.071(12) 0.066(11) -0.013(8) -0.001(8) -0.024(9)
N8A 0.159(15) 0.15(3) 0.195(16) -0.039(17) 0.044(13) -0.020(14)
C29A 0.068(8) 0.084(9) 0.092(10) -0.032(8) 0.023(7) -0.035(7)
C30A 0.084(11) 0.071(12) 0.066(11) -0.013(8) -0.001(8) -0.024(9)

loop_
_atom_type_symbol
_atom_type_description
_atom_type_scat_dispersion_real
_atom_type_scat_dispersion_imag
_atom_type_scat_source
C C 0.0033 0.0016 'International Tables Vol C Tables 4.2.6.8 and 6.1.1.4'
H H 0.0000 0.0000 'International Tables Vol C Tables 4.2.6.8 and 6.1.1.4'
B B 0.0013 0.0007 'International Tables Vol C Tables 4.2.6.8 and 6.1.1.4'
Fe Fe 0.3463 0.8444 'International Tables Vol C Tables 4.2.6.8 and 6.1.1.4'
N N 0.0061 0.0033 'International Tables Vol C Tables 4.2.6.8 and 6.1.1.4'
O O 0.0106 0.0060 'International Tables Vol C Tables 4.2.6.8 and 6.1.1.4'

loop_
_exptl_crystal_face_index_h
_exptl_crystal_face_index_k
_exptl_crystal_face_index_l
_exptl_crystal_face_perp_dist
0 3 -1 0.1015
1 -3 0 0.1071
-1 -3 1 0.1335
-1 3 0 0.1369
-2 2 1 0.1570
-2 -2 1 0.1607
-1 2 -2 0.0858
0 -2 -1 0.0851
1 -2 2 0.1052
1 2 2 0.0747
2 0 -1 0.2264

loop_
_geom_angle_atom_site_label_1
_geom_angle_atom_site_label_2
_geom_angle_atom_site_label_3
_geom_angle
_geom_angle_site_symmetry_1
_geom_angle_site_symmetry_3
_geom_angle_publ_flag
N2 Fe1 N3 81.64(10) . . ?
N2 Fe1 N4 93.4(5) . . ?
N3 Fe1 N4 81.4(5) . . ?
N5 Fe1 N2 89.31(11) . . ?
N5 Fe1 N3 81.49(11) . . ?
N5 Fe1 N4 162.1(5) . . ?
N6 Fe1 N2 95.66(11) . . ?
N6 Fe1 N3 175.85(12) . . ?
N6 Fe1 N5 101.69(12) . . ?
N6 Fe1 N7 91.21(11) . . ?
N6 Fe1 N4 95.6(5) . . ?
N7 Fe1 N2 173.12(11) . . ?
N7 Fe1 N3 91.52(11) . . ?
N7 Fe1 N5 88.86(11) . . ?
N7 Fe1 N4 86.4(5) . . ?
N4A Fe1 N2 88.0(4) . . ?
N4A Fe1 N3 82.0(4) . . ?
N4A Fe1 N5 163.5(4) . . ?
N4A Fe1 N6 94.8(4) . . ?
N4A Fe1 N7 91.9(4) . . ?
C12 O1 C11 101.7(3) . . ?
C11 N1 N2 104.8(3) . . ?
N1 N2 Fe1 137.8(2) . . ?
C12 N2 Fe1 114.4(2) . . ?
C12 N2 N1 107.6(3) . . ?
C13 N3 Fe1 111.5(2) . . ?
C13A N3 Fe1 111.3(3) . . ?
C15 N3 Fe1 104.48(19) . . ?
C15 N3 C13 121.9(3) . . ?
C15 N3 C13A 95.7(4) . . ?
C21 N3 Fe1 105.30(18) . . ?
C21 N3 C13 100.9(3) . . ?
C21 N3 C13A 126.3(4) . . ?
C21 N3 C15 111.8(2) . . ?
C22 N5 Fe1 114.8(2) . . ?
C26 N5 Fe1 127.1(2) . . ?
C26 N5 C22 118.1(3) . . ?
C27 N6 Fe1 173.2(3) . . ?
C28 N7 Fe1 177.6(3) . . ?
C2 C1 H1 119.9 . . ?
C10 C1 H1 119.9 . . ?
C10 C1 C2 120.2(4) . . ?
C1 C2 C3 122.2(5) . . ?
C1 C2 C7 119.7(5) . . ?
C3 C2 C7 118.1(5) . . ?
C2 C3 H3 119.4 . . ?
C4 C3 C2 121.2(6) . . ?
C4 C3 H3 119.4 . . ?
C3 C4 H4 119.8 . . ?
C3 C4 C5 120.4(5) . . ?
C5 C4 H4 119.8 . . ?
C4 C5 H5 119.9 . . ?
C6 C5 C4 120.2(6) . . ?
C6 C5 H5 119.9 . . ?
C5 C6 H6 119.7 . . ?
C5 C6 C7 120.6(6) . . ?
C7 C6 H6 119.7 . . ?
C6 C7 C2 119.4(5) . . ?
C6 C7 C8 122.7(6) . . ?
C8 C7 C2 117.8(5) . . ?
C7 C8 H8 119.2 . . ?
C9 C8 C7 121.6(5) . . ?
C9 C8 H8 119.2 . . ?
C8 C9 H9 120.0 . . ?
C8 C9 C10 119.9(4) . . ?
C10 C9 H9 120.0 . . ?
C1 C10 C9 120.5(4) . . ?
C1 C10 C11 118.5(4) . . ?
C9 C10 C11 121.0(4) . . ?
C2A C1A H1A 121.5 . . ?
C10A C1A H1A 121.5 . . ?
C10A C1A C2A 117.0(12) . . ?
C3A C2A C1A 118.1(14) . . ?
C7A C2A C1A 120.0(13) . . ?
C7A C2A C3A 121.8(13) . . ?
C2A C3A H3A 120.3 . . ?
C4A C3A C2A 119.4(14) . . ?
C4A C3A H3A 120.3 . . ?
C3A C4A H4A 120.1 . . ?
C3A C4A C5A 119.9(16) . . ?
C5A C4A H4A 120.1 . . ?
C4A C5A H5A 118.2 . . ?
C4A C5A C6A 123.7(16) . . ?
C6A C5A H5A 118.2 . . ?
C5A C6A H6A 121.2 . . ?
C5A C6A C7A 117.5(14) . . ?
C7A C6A H6A 121.2 . . ?
C2A C7A C6A 117.6(13) . . ?
C8A C7A C2A 119.4(13) . . ?
C8A C7A C6A 122.9(14) . . ?
C7A C8A H8A 119.1 . . ?
C9A C8A C7A 121.8(12) . . ?
C9A C8A H8A 119.1 . . ?
C8A C9A H9A 120.8 . . ?
C8A C9A C10A 118.3(11) . . ?
C10A C9A H9A 120.8 . . ?
C1A C10A C9A 123.4(11) . . ?
C1A C10A C11 106.4(10) . . ?
C9A C10A C11 130.1(9) . . ?
O1 C11 C10 123.7(4) . . ?
O1 C11 C10A 98.3(5) . . ?
N1 C11 O1 113.6(3) . . ?
N1 C11 C10 122.7(4) . . ?
N1 C11 C10A 148.1(5) . . ?
O1 C12 C13 121.3(3) . . ?
O1 C12 C13A 124.5(4) . . ?
N2 C12 O1 112.3(3) . . ?
N2 C12 C13 124.6(3) . . ?
N2 C12 C13A 120.0(4) . . ?
N3 C13 H13 109.1 . . ?
C12 C13 N3 104.8(3) . . ?
C12 C13 H13 109.1 . . ?
C12 C13 C14 110.1(5) . . ?
C14 C13 N3 114.4(5) . . ?
C14 C13 H13 109.1 . . ?
C13 C14 H14A 109.5 . . ?
C13 C14 H14B 109.5 . . ?
C13 C14 H14C 109.5 . . ?
H14A C14 H14B 109.5 . . ?
H14A C14 H14C 109.5 . . ?
H14B C14 H14C 109.5 . . ?
N3 C13A C12 100.7(5) . . ?
N3 C13A H13A 111.5 . . ?
C12 C13A H13A 111.5 . . ?
C14A C13A N3 112.7(8) . . ?
C14A C13A C12 108.4(8) . . ?
C14A C13A H13A 111.5 . . ?
C13A C14A H14D 109.5 . . ?
C13A C14A H14E 109.5 . . ?
C13A C14A H14F 109.5 . . ?
H14D C14A H14E 109.5 . . ?
H14D C14A H14F 109.5 . . ?
H14E C14A H14F 109.5 . . ?
N3 C15 H15A 107.4 . . ?
N3 C15 H15B 107.4 . . ?
N3 C15 H15C 111.0 . . ?
N3 C15 H15D 111.0 . . ?
N3 C15 C16 119.5(7) . . ?
N3 C15 C16A 103.7(5) . . ?
H15A C15 H15B 107.0 . . ?
H15C C15 H15D 109.0 . . ?
C16 C15 H15A 107.4 . . ?
C16 C15 H15B 107.4 . . ?
C16A C15 H15C 111.0 . . ?
C16A C15 H15D 111.0 . . ?
C17 C16 C15 127.5(11) . . ?
C17 C16 N4 122.4(14) . . ?
N4 C16 C15 110.0(11) . . ?
C16 C17 H17 120.4 . . ?
C16 C17 C18 119.2(12) . . ?
C18 C17 H17 120.4 . . ?
C17 C18 H18 120.3 . . ?
C19 C18 C17 119.4(13) . . ?
C19 C18 H18 120.3 . . ?
C18 C19 H19 119.6 . . ?
C18 C19 C20 120.8(16) . . ?
C20 C19 H19 119.6 . . ?
C19 C20 H20 119.5 . . ?
N4 C20 C19 121.0(14) . . ?
N4 C20 H20 119.5 . . ?
C16 N4 Fe1 113.2(12) . . ?
C20 N4 Fe1 129.6(12) . . ?
C20 N4 C16 117.2(12) . . ?
C17A C16A C15 120.1(8) . . ?
N4A C16A C15 117.5(8) . . ?
N4A C16A C17A 122.0(10) . . ?
C16A C17A H17A 120.6 . . ?
C16A C17A C18A 118.8(9) . . ?
C18A C17A H17A 120.6 . . ?
C17A C18A H18A 120.5 . . ?
C19A C18A C17A 118.9(8) . . ?
C19A C18A H18A 120.5 . . ?
C18A C19A H19A 119.9 . . ?
C18A C19A C20A 120.1(9) . . ?
C20A C19A H19A 119.9 . . ?
C19A C20A H20A 119.3 . . ?
N4A C20A C19A 121.3(10) . . ?
N4A C20A H20A 119.3 . . ?
C16A N4A Fe1 114.5(8) . . ?
C16A N4A C20A 118.8(9) . . ?
C20A N4A Fe1 126.8(8) . . ?
N3 C21 H21A 109.7 . . ?
N3 C21 H21B 109.7 . . ?
N3 C21 C22 109.6(2) . . ?
H21A C21 H21B 108.2 . . ?
C22 C21 H21A 109.7 . . ?
C22 C21 H21B 109.7 . . ?
N5 C22 C21 115.1(3) . . ?
N5 C22 C23 122.6(3) . . ?
C23 C22 C21 122.3(3) . . ?
C22 C23 H23 120.8 . . ?
C22 C23 C24 118.4(3) . . ?
C24 C23 H23 120.8 . . ?
C23 C24 H24 120.5 . . ?
C25 C24 C23 119.1(4) . . ?
C25 C24 H24 120.5 . . ?
C24 C25 H25 120.4 . . ?
C24 C25 C26 119.1(3) . . ?
C26 C25 H25 120.4 . . ?
N5 C26 C25 122.7(3) . . ?
N5 C26 H26 118.6 . . ?
C25 C26 H26 118.6 . . ?
N6 C27 B1 177.1(4) . . ?
N7 C28 B2 178.3(4) . . ?
C27 B1 H1B 109.5 . . ?
C27 B1 H1C 109.5 . . ?
C27 B1 H1D 109.5 . . ?
H1B B1 H1C 109.5 . . ?
H1B B1 H1D 109.5 . . ?
H1C B1 H1D 109.5 . . ?
C28 B2 H2A 109.5 . . ?
C28 B2 H2B 109.5 . . ?
C28 B2 H2C 109.5 . . ?
H2A B2 H2B 109.5 . . ?
H2A B2 H2C 109.5 . . ?
H2B B2 H2C 109.5 . . ?
N8 C29 C30 165(3) . . ?
C29 C30 H30A 109.5 . . ?
C29 C30 H30B 109.5 . . ?
C29 C30 H30C 109.5 . . ?
H30A C30 H30B 109.5 . . ?
H30A C30 H30C 109.5 . . ?
H30B C30 H30C 109.5 . . ?
N8A C29A C30A 157(3) . . ?
C29A C30A H30D 109.5 . . ?
C29A C30A H30E 109.5 . . ?
C29A C30A H30F 109.5 . . ?
H30D C30A H30E 109.5 . . ?
H30D C30A H30F 109.5 . . ?
H30E C30A H30F 109.5 . . ?

loop_
_geom_bond_atom_site_label_1
_geom_bond_atom_site_label_2
_geom_bond_distance
_geom_bond_site_symmetry_2
_geom_bond_publ_flag
Fe1 N2 2.005(3) . ?
Fe1 N3 2.094(2) . ?
Fe1 N5 2.004(3) . ?
Fe1 N6 1.947(3) . ?
Fe1 N7 1.987(3) . ?
Fe1 N4 2.217(16) . ?
Fe1 N4A 1.877(12) . ?
O1 C11 1.380(4) . ?
O1 C12 1.342(4) . ?
N1 N2 1.392(4) . ?
N1 C11 1.280(5) . ?
N2 C12 1.293(4) . ?
N3 C13 1.561(6) . ?
N3 C13A 1.541(8) . ?
N3 C15 1.483(5) . ?
N3 C21 1.479(4) . ?
N5 C22 1.346(4) . ?
N5 C26 1.342(4) . ?
N6 C27 1.140(5) . ?
N7 C28 1.160(4) . ?
C1 H1 0.9500 . ?
C1 C2 1.416(8) . ?
C1 C10 1.371(6) . ?
C2 C3 1.426(6) . ?
C2 C7 1.435(9) . ?
C3 H3 0.9500 . ?
C3 C4 1.352(8) . ?
C4 H4 0.9500 . ?
C4 C5 1.423(10) . ?
C5 H5 0.9500 . ?
C5 C6 1.371(8) . ?
C6 H6 0.9500 . ?
C6 C7 1.408(8) . ?
C7 C8 1.425(7) . ?
C8 H8 0.9500 . ?
C8 C9 1.358(6) . ?
C9 H9 0.9500 . ?
C9 C10 1.429(7) . ?
C10 C11 1.459(5) . ?
C1A H1A 0.9500 . ?
C1A C2A 1.441(18) . ?
C1A C10A 1.346(15) . ?
C2A C3A 1.429(18) . ?
C2A C7A 1.40(2) . ?
C3A H3A 0.9500 . ?
C3A C4A 1.359(17) . ?
C4A H4A 0.9500 . ?
C4A C5A 1.38(2) . ?
C5A H5A 0.9500 . ?
C5A C6A 1.39(2) . ?
C6A H6A 0.9500 . ?
C6A C7A 1.46(2) . ?
C7A C8A 1.367(19) . ?
C8A H8A 0.9500 . ?
C8A C9A 1.365(15) . ?
C9A H9A 0.9500 . ?
C9A C10A 1.398(15) . ?
C10A C11 1.634(12) . ?
C12 C13 1.477(6) . ?
C12 C13A 1.586(9) . ?
C13 H13 1.0000 . ?
C13 C14 1.511(8) . ?
C14 H14A 0.9800 . ?
C14 H14B 0.9800 . ?
C14 H14C 0.9800 . ?
C13A H13A 1.0000 . ?
C13A C14A 1.533(13) . ?
C14A H14D 0.9800 . ?
C14A H14E 0.9800 . ?
C14A H14F 0.9800 . ?
C15 H15A 0.9900 . ?
C15 H15B 0.9900 . ?
C15 H15C 0.9900 . ?
C15 H15D 0.9900 . ?
C15 C16 1.566(16) . ?
C15 C16A 1.491(12) . ?
C16 C17 1.334(18) . ?
C16 N4 1.38(2) . ?
C17 H17 0.9500 . ?
C17 C18 1.378(18) . ?
C18 H18 0.9500 . ?
C18 C19 1.34(2) . ?
C19 H19 0.9500 . ?
C19 C20 1.372(19) . ?
C20 H20 0.9500 . ?
C20 N4 1.35(2) . ?
C16A C17A 1.397(12) . ?
C16A N4A 1.350(15) . ?
C17A H17A 0.9500 . ?
C17A C18A 1.399(13) . ?
C18A H18A 0.9500 . ?
C18A C19A 1.364(14) . ?
C19A H19A 0.9500 . ?
C19A C20A 1.399(11) . ?
C20A H20A 0.9500 . ?
C20A N4A 1.354(16) . ?
C21 H21A 0.9900 . ?
C21 H21B 0.9900 . ?
C21 C22 1.510(4) . ?
C22 C23 1.388(5) . ?
C23 H23 0.9500 . ?
C23 C24 1.392(5) . ?
C24 H24 0.9500 . ?
C24 C25 1.378(6) . ?
C25 H25 0.9500 . ?
C25 C26 1.378(6) . ?
C26 H26 0.9500 . ?
C27 B1 1.610(6) . ?
C28 B2 1.593(6) . ?
B1 H1B 1.1901 . ?
B1 H1C 1.1901 . ?
B1 H1D 1.1901 . ?
B2 H2A 1.1901 . ?
B2 H2B 1.1901 . ?
B2 H2C 1.1901 . ?
N8 C29 1.151(9) . ?
C29 C30 1.475(9) . ?
C30 H30A 0.9800 . ?
C30 H30B 0.9800 . ?
C30 H30C 0.9800 . ?
N8A C29A 1.164(9) . ?
C29A C30A 1.483(9) . ?
C30A H30D 0.9800 . ?
C30A H30E 0.9800 . ?
C30A H30F 0.9800 . ?

loop_
_geom_torsion_atom_site_label_1
_geom_torsion_atom_site_label_2
_geom_torsion_atom_site_label_3
_geom_torsion_atom_site_label_4
_geom_torsion
_geom_torsion_site_symmetry_1
_geom_torsion_site_symmetry_2
_geom_torsion_site_symmetry_3
_geom_torsion_site_symmetry_4
_geom_torsion_publ_flag
Fe1 N2 C12 O1 -175.9(2) . . . . ?
Fe1 N2 C12 C13 -10.8(6) . . . . ?
Fe1 N2 C12 C13A 23.6(6) . . . . ?
Fe1 N3 C13 C12 -17.4(5) . . . . ?
Fe1 N3 C13 C14 -138.1(5) . . . . ?
Fe1 N3 C13A C12 32.3(6) . . . . ?
Fe1 N3 C13A C14A 147.5(8) . . . . ?
Fe1 N3 C15 C16 36.7(8) . . . . ?
Fe1 N3 C15 C16A 42.5(5) . . . . ?
Fe1 N3 C21 C22 -39.1(3) . . . . ?
Fe1 N5 C22 C21 -5.4(4) . . . . ?
Fe1 N5 C22 C23 177.7(3) . . . . ?
Fe1 N5 C26 C25 -179.5(3) . . . . ?
O1 C12 C13 N3 -177.0(4) . . . . ?
O1 C12 C13 C14 -53.5(8) . . . . ?
O1 C12 C13A N3 164.6(4) . . . . ?
O1 C12 C13A C14A 46.1(11) . . . . ?
N1 N2 C12 O1 -0.2(4) . . . . ?
N1 N2 C12 C13 164.9(5) . . . . ?
N1 N2 C12 C13A -160.7(5) . . . . ?
N2 Fe1 N4A C16A 95.9(8) . . . . ?
N2 Fe1 N4A C20A -84.3(11) . . . . ?
N2 N1 C11 O1 0.2(4) . . . . ?
N2 N1 C11 C10 -179.7(3) . . . . ?
N2 N1 C11 C10A 176.7(8) . . . . ?
N2 C12 C13 N3 19.1(7) . . . . ?
N2 C12 C13 C14 142.6(5) . . . . ?
N2 C12 C13A N3 -37.4(7) . . . . ?
N2 C12 C13A C14A -155.8(7) . . . . ?
N3 Fe1 N4A C16A 14.1(8) . . . . ?
N3 Fe1 N4A C20A -166.2(11) . . . . ?
N3 C15 C16 C17 153.4(12) . . . . ?
N3 C15 C16 N4 -22.4(16) . . . . ?
N3 C15 C16A C17A 150.2(7) . . . . ?
N3 C15 C16A N4A -36.6(9) . . . . ?
N3 C21 C22 N5 31.1(4) . . . . ?
N3 C21 C22 C23 -152.0(3) . . . . ?
N5 Fe1 N4A C16A 15(2) . . . . ?
N5 Fe1 N4A C20A -165.2(9) . . . . ?
N5 C22 C23 C24 1.4(6) . . . . ?
N6 Fe1 N4A C16A -168.6(8) . . . . ?
N6 Fe1 N4A C20A 11.2(11) . . . . ?
N7 Fe1 N4A C16A -77.2(8) . . . . ?
N7 Fe1 N4A C20A 102.5(11) . . . . ?
C1 C2 C3 C4 179.4(4) . . . . ?
C1 C2 C7 C6 -178.1(5) . . . . ?
C1 C2 C7 C8 3.3(8) . . . . ?
C1 C10 C11 O1 7.8(5) . . . . ?
C1 C10 C11 N1 -172.4(4) . . . . ?
C2 C1 C10 C9 -3.3(6) . . . . ?
C2 C1 C10 C11 177.7(4) . . . . ?
C2 C3 C4 C5 -0.9(8) . . . . ?
C2 C7 C8 C9 -2.7(8) . . . . ?
C3 C2 C7 C6 2.5(8) . . . . ?
C3 C2 C7 C8 -176.0(5) . . . . ?
C3 C4 C5 C6 1.9(9) . . . . ?
C4 C5 C6 C7 -0.5(9) . . . . ?
C5 C6 C7 C2 -1.7(9) . . . . ?
C5 C6 C7 C8 176.8(6) . . . . ?
C6 C7 C8 C9 178.7(5) . . . . ?
C7 C2 C3 C4 -1.3(7) . . . . ?
C7 C8 C9 C10 -0.7(7) . . . . ?
C8 C9 C10 C1 3.8(7) . . . . ?
C8 C9 C10 C11 -177.1(4) . . . . ?
C9 C10 C11 O1 -171.3(4) . . . . ?
C9 C10 C11 N1 8.6(6) . . . . ?
C10 C1 C2 C3 179.0(4) . . . . ?
C10 C1 C2 C7 -0.3(7) . . . . ?
C1A C2A C3A C4A -177.6(11) . . . . ?
C1A C2A C7A C6A 177.7(10) . . . . ?
C1A C2A C7A C8A 0.8(18) . . . . ?
C1A C10A C11 O1 -172.9(6) . . . . ?
C1A C10A C11 N1 10.3(12) . . . . ?
C2A C1A C10A C9A 1.5(15) . . . . ?
C2A C1A C10A C11 -175.8(8) . . . . ?
C2A C3A C4A C5A -2.9(19) . . . . ?
C2A C7A C8A C9A -0.6(17) . . . . ?
C3A C2A C7A C6A -3.3(18) . . . . ?
C3A C2A C7A C8A 179.8(11) . . . . ?
C3A C4A C5A C6A 3(2) . . . . ?
C4A C5A C6A C7A -3(2) . . . . ?
C5A C6A C7A C2A 2.8(17) . . . . ?
C5A C6A C7A C8A 179.6(12) . . . . ?
C6A C7A C8A C9A -177.4(10) . . . . ?
C7A C2A C3A C4A 3.4(19) . . . . ?
C7A C8A C9A C10A 0.9(16) . . . . ?
C8A C9A C10A C1A -1.4(15) . . . . ?
C8A C9A C10A C11 175.2(8) . . . . ?
C9A C10A C11 O1 10.1(10) . . . . ?
C9A C10A C11 N1 -166.7(8) . . . . ?
C10A C1A C2A C3A 179.7(10) . . . . ?
C10A C1A C2A C7A -1.2(16) . . . . ?
C11 O1 C12 N2 0.3(4) . . . . ?
C11 O1 C12 C13 -165.4(4) . . . . ?
C11 O1 C12 C13A 159.8(5) . . . . ?
C11 N1 N2 Fe1 174.2(3) . . . . ?
C11 N1 N2 C12 0.0(4) . . . . ?
C12 O1 C11 N1 -0.3(4) . . . . ?
C12 O1 C11 C10 179.6(3) . . . . ?
C12 O1 C11 C10A -178.4(4) . . . . ?
C13 N3 C15 C16 -90.6(8) . . . . ?
C13 N3 C21 C22 77.0(3) . . . . ?
C13A N3 C15 C16A -71.2(5) . . . . ?
C13A N3 C21 C22 92.9(5) . . . . ?
C15 N3 C13 C12 106.7(4) . . . . ?
C15 N3 C13 C14 -13.9(7) . . . . ?
C15 N3 C13A C12 140.2(5) . . . . ?
C15 N3 C13A C14A -104.5(9) . . . . ?
C15 N3 C21 C22 -151.9(3) . . . . ?
C15 C16 C17 C18 -175.8(13) . . . . ?
C15 C16 N4 Fe1 -4.3(17) . . . . ?
C15 C16 N4 C20 175.0(15) . . . . ?
C15 C16A C17A C18A 171.0(8) . . . . ?
C15 C16A N4A Fe1 9.1(12) . . . . ?
C15 C16A N4A C20A -170.7(9) . . . . ?
C16 C17 C18 C19 1(2) . . . . ?
C17 C16 N4 Fe1 179.8(12) . . . . ?
C17 C16 N4 C20 -1(3) . . . . ?
C17 C18 C19 C20 -1(3) . . . . ?
C18 C19 C20 N4 -1(3) . . . . ?
C19 C20 N4 Fe1 -179.1(14) . . . . ?
C19 C20 N4 C16 2(3) . . . . ?
N4 C16 C17 C18 -1(2) . . . . ?
C16A C17A C18A C19A -0.7(13) . . . . ?
C17A C16A N4A Fe1 -177.8(7) . . . . ?
C17A C16A N4A C20A 2.4(16) . . . . ?
C17A C18A C19A C20A 2.7(15) . . . . ?
C18A C19A C20A N4A -2.2(17) . . . . ?
C19A C20A N4A Fe1 179.8(9) . . . . ?
C19A C20A N4A C16A -0.4(17) . . . . ?
N4A C16A C17A C18A -1.8(13) . . . . ?
C21 N3 C13 C12 -128.8(4) . . . . ?
C21 N3 C13 C14 110.5(6) . . . . ?
C21 N3 C13A C12 -97.4(5) . . . . ?
C21 N3 C13A C14A 17.9(11) . . . . ?
C21 N3 C15 C16 150.1(8) . . . . ?
C21 N3 C15 C16A 155.9(5) . . . . ?
C21 C22 C23 C24 -175.2(3) . . . . ?
C22 N5 C26 C25 -2.3(5) . . . . ?
C22 C23 C24 C25 -0.9(6) . . . . ?
C23 C24 C25 C26 -1.1(6) . . . . ?
C24 C25 C26 N5 2.8(5) . . . . ?
C26 N5 C22 C21 177.1(3) . . . . ?
C26 N5 C22 C23 0.2(5) . . . . ?
